data_7116303
loop_
_publ_author_name
'Moriyama, Katsuhiko'
'Ishida, Kazuma'
'Togo, Hideo'

_publ_section_title
;
 Regioselective Csp(2)-H dual functionalization of indoles using
 hypervalent iodine(iii): bromo-amination via 1,3-migration of imides on
 indolyl(phenyl)iodonium imides.
;
_journal_issue 12
_journal_name_full 'Chemical communications (Cambridge, England)'
_journal_page_first 2273
_journal_page_last 2276
_journal_paper_doi 10.1039/c4cc09077b
_journal_volume 51
_journal_year 2015
_chemical_formula_sum 'C22 H18 N2 O2 S'
_chemical_formula_weight 374.44
_chemical_name_common a131207mor1
_space_group_crystal_system triclinic
_space_group_IT_number 2
_space_group_name_Hall '-P 1'
_space_group_name_H-M_alt 'P -1'
_symmetry_space_group_name_Hall '-P 1'
_symmetry_space_group_name_H-M 'P -1'
_atom_sites_solution_hydrogens geom
_atom_sites_solution_primary direct
_atom_sites_solution_secondary difmap
_audit_update_record
;
2014-09-08 deposited with the CCDC.
2014-12-16 downloaded from the CCDC.
;
_cell_angle_alpha 66.6900(10)
_cell_angle_beta 76.0070(10)
_cell_angle_gamma 89.8540(10)
_cell_formula_units_Z 2
_cell_length_a 9.9285(7)
_cell_length_b 10.1079(7)
_cell_length_c 10.4705(7)
_cell_measurement_temperature 173.(2)
_cell_volume 931.25(11)
_computing_structure_refinement 'SHELXL-2013 (Sheldrick, 2013)'
_diffrn_ambient_temperature 173.(2)
_diffrn_measured_fraction_theta_full 0.977
_diffrn_measured_fraction_theta_max 0.867
_diffrn_measurement_device_type 'Bruker APEX-II CCD'
_diffrn_measurement_method '\f and \w scans'
_diffrn_radiation_monochromator 'graphite '
_diffrn_radiation_type 'MoK\a '
_diffrn_radiation_wavelength 0.71073
_diffrn_reflns_av_R_equivalents 0.0156
_diffrn_reflns_av_sigmaI/netI 0.0501
_diffrn_reflns_limit_h_max 13
_diffrn_reflns_limit_h_min -12
_diffrn_reflns_limit_k_max 13
_diffrn_reflns_limit_k_min -12
_diffrn_reflns_limit_l_max 13
_diffrn_reflns_limit_l_min -6
_diffrn_reflns_number 5301
_diffrn_reflns_theta_full 25.50
_diffrn_reflns_theta_max 28.43
_diffrn_reflns_theta_min 2.13
_diffrn_source 'fine-focus sealed tube'
_exptl_absorpt_coefficient_mu 0.193
_exptl_absorpt_correction_T_max 0.98
_exptl_absorpt_correction_T_min 0.94
_exptl_absorpt_correction_type empirical
_exptl_absorpt_process_details
;
;
_exptl_crystal_colour yellow
_exptl_crystal_density_diffrn 1.335
_exptl_crystal_density_method 'not measured'
_exptl_crystal_description Prismatic
_exptl_crystal_F_000 392
_exptl_crystal_size_max 0.300
_exptl_crystal_size_mid 0.100
_exptl_crystal_size_min 0.100
_refine_diff_density_max 0.304
_refine_diff_density_min -0.415
_refine_ls_extinction_method none
_refine_ls_goodness_of_fit_ref 1.040
_refine_ls_hydrogen_treatment constr
_refine_ls_matrix_type full
_refine_ls_number_parameters 245
_refine_ls_number_reflns 4050
_refine_ls_number_restraints 0
_refine_ls_restrained_S_all 1.040
_refine_ls_R_factor_all 0.0651
_refine_ls_R_factor_gt 0.0458
_refine_ls_shift/su_max 0.002
_refine_ls_shift/su_mean 0.000
_refine_ls_structure_factor_coef Fsqd
_refine_ls_weighting_details 'w=1/[\s^2^(Fo^2^)+(0.0556P)^2^+0.2277P] where P=(Fo^2^+2Fc^2^)/3'
_refine_ls_weighting_scheme calc
_refine_ls_wR_factor_gt 0.1094
_refine_ls_wR_factor_ref 0.1206
_reflns_number_gt 3111
_reflns_number_total 4050
_reflns_threshold_expression 'I > 2\s(I)'
_cod_data_source_file c4cc09077b2.cif
_cod_data_source_block I
_cod_depositor_comments 'Adding full bibliography for 7116301--7116305.cif.'
_cod_database_code 7116303

loop_
_space_group_symop_operation_xyz
'x, y, z'
'-x, -y, -z'

loop_
_atom_site_type_symbol
_atom_site_label
_atom_site_fract_x
_atom_site_fract_y
_atom_site_fract_z
_atom_site_U_iso_or_equiv
_atom_site_adp_type
_atom_site_calc_flag
_atom_site_refinement_flags_adp
_atom_site_refinement_flags_posn
_atom_site_occupancy
S S1 0.44293(5) -0.04079(5) 0.27327(5) 0.02234(14) Uani d . . 1
O O1 0.38027(16) -0.14859(15) 0.41436(14) 0.0313(3) Uani d . . 1
O O2 0.42717(14) -0.07083(14) 0.15277(14) 0.0254(3) Uani d . . 1
N N1 0.38425(17) 0.11014(17) 0.26730(17) 0.0238(4) Uani d . . 1
N N2 0.43038(17) 0.22792(17) 0.00804(16) 0.0238(4) Uani d . . 1
H H2 0.472 0.1607 -0.0155 0.029 Uiso calc U R 1
C C9 0.3207(2) 0.3531(2) 0.1366(2) 0.0244(4) Uani d . . 1
C C8 0.38491(19) 0.2175(2) 0.1443(2) 0.0222(4) Uani d . . 1
C C5 0.6229(2) -0.0134(2) 0.2550(2) 0.0245(4) Uani d . . 1
C C6 0.7167(2) 0.0395(2) 0.1200(2) 0.0293(5) Uani d . . 1
H H6 0.6858 0.0547 0.0367 0.035 Uiso calc U R 1
C C10 0.3349(2) 0.4397(2) -0.0168(2) 0.0265(4) Uani d . . 1
C C4 0.6676(2) -0.0387(2) 0.3777(2) 0.0307(5) Uani d . . 1
H H4 0.6033 -0.0773 0.4703 0.037 Uiso calc U R 1
C C16 0.2628(2) 0.3735(2) 0.2569(2) 0.0300(5) Uani d . . 1
H H16 0.283 0.309 0.3432 0.036 Uiso calc U R 1
C C11 0.4026(2) 0.3604(2) -0.0919(2) 0.0253(4) Uani d . . 1
C C15 0.3041(2) 0.5789(2) -0.0963(2) 0.0329(5) Uani d . . 1
H H15 0.2609 0.6371 -0.0489 0.039 Uiso calc U R 1
C C17 0.1717(2) 0.4853(2) 0.2682(2) 0.0350(5) Uani d . . 1
C C3 0.8079(2) -0.0065(2) 0.3626(3) 0.0373(5) Uani d . . 1
H H3 0.8389 -0.0226 0.4461 0.045 Uiso calc U R 1
C C2 0.9038(2) 0.0488(2) 0.2286(3) 0.0370(5) Uani d . . 1
C C13 0.4017(2) 0.5477(2) -0.3161(2) 0.0360(5) Uani d . . 1
H H13 0.4226 0.5856 -0.4182 0.043 Uiso calc U R 1
C C12 0.4358(2) 0.4094(2) -0.2395(2) 0.0319(5) Uani d . . 1
H H12 0.48 0.3519 -0.2872 0.038 Uiso calc U R 1
C C14 0.3375(2) 0.6301(2) -0.2444(2) 0.0376(5) Uani d . . 1
H H14 0.3161 0.7242 -0.2987 0.045 Uiso calc U R 1
C C7 0.8565(2) 0.0701(2) 0.1080(2) 0.0349(5) Uani d . . 1
H H7 0.9212 0.1064 0.0156 0.042 Uiso calc U R 1
C C18 0.0596(3) 0.5086(3) 0.2053(3) 0.0424(6) Uani d . . 1
H H18 0.0472 0.4566 0.15 0.051 Uiso calc U R 1
C C22 0.1878(3) 0.5620(3) 0.3489(3) 0.0475(6) Uani d . . 1
H H22 0.2616 0.5454 0.3949 0.057 Uiso calc U R 1
C C19 -0.0332(3) 0.6061(3) 0.2224(3) 0.0539(7) Uani d . . 1
H H19 -0.1099 0.6196 0.1806 0.065 Uiso calc U R 1
C C20 -0.0142(3) 0.6834(3) 0.3003(3) 0.0640(9) Uani d . . 1
H H20 -0.0774 0.7513 0.3112 0.077 Uiso calc U R 1
C C21 0.0964(3) 0.6630(3) 0.3628(3) 0.0639(9) Uani d . . 1
H H21 0.1099 0.7179 0.4152 0.077 Uiso calc U R 1
C C1 1.0556(3) 0.0826(3) 0.2126(3) 0.0561(7) Uani d . . 1
H H1A 1.0654 0.1102 0.29 0.084 Uiso calc U R 1
H H1B 1.0961 0.1628 0.1191 0.084 Uiso calc U R 1
H H1C 1.1045 -0.0031 0.2184 0.084 Uiso calc U R 1

loop_
_atom_site_aniso_label
_atom_site_aniso_U_11
_atom_site_aniso_U_22
_atom_site_aniso_U_33
_atom_site_aniso_U_12
_atom_site_aniso_U_13
_atom_site_aniso_U_23
S1 0.0269(3) 0.0209(2) 0.0205(2) 0.00505(18) -0.00805(19) -0.00865(19)
O1 0.0394(9) 0.0267(8) 0.0233(7) 0.0038(6) -0.0071(6) -0.0062(6)
O2 0.0317(8) 0.0248(7) 0.0248(7) 0.0057(6) -0.0105(6) -0.0136(6)
N1 0.0264(9) 0.0247(8) 0.0236(8) 0.0082(7) -0.0087(7) -0.0121(7)
N2 0.0303(9) 0.0186(8) 0.0226(8) 0.0078(7) -0.0075(7) -0.0083(6)
C9 0.0242(10) 0.0225(10) 0.0307(11) 0.0062(8) -0.0098(8) -0.0138(8)
C8 0.0199(9) 0.0229(10) 0.0265(10) 0.0036(7) -0.0076(8) -0.0118(8)
C5 0.0273(10) 0.0219(10) 0.0290(10) 0.0091(8) -0.0119(8) -0.0127(8)
C6 0.0308(11) 0.0279(11) 0.0296(11) 0.0062(9) -0.0107(9) -0.0105(9)
C10 0.0274(10) 0.0213(10) 0.0319(11) 0.0044(8) -0.0090(9) -0.0111(8)
C4 0.0380(12) 0.0332(11) 0.0301(11) 0.0147(9) -0.0169(9) -0.0180(9)
C16 0.0305(11) 0.0277(11) 0.0348(12) 0.0057(9) -0.0100(9) -0.0149(9)
C11 0.0277(10) 0.0185(9) 0.0289(10) 0.0038(8) -0.0096(8) -0.0075(8)
C15 0.0359(12) 0.0234(10) 0.0389(12) 0.0079(9) -0.0108(10) -0.0117(9)
C17 0.0360(12) 0.0279(11) 0.0363(12) 0.0031(9) 0.0017(10) -0.0148(9)
C3 0.0427(13) 0.0411(13) 0.0460(14) 0.0165(11) -0.0271(11) -0.0272(11)
C2 0.0334(12) 0.0296(11) 0.0590(15) 0.0084(9) -0.0217(11) -0.0237(11)
C13 0.0452(14) 0.0274(11) 0.0290(11) 0.0052(10) -0.0114(10) -0.0038(9)
C12 0.0381(12) 0.0271(11) 0.0295(11) 0.0063(9) -0.0085(9) -0.0105(9)
C14 0.0436(13) 0.0226(11) 0.0410(13) 0.0085(10) -0.0157(11) -0.0046(9)
C7 0.0310(12) 0.0291(11) 0.0400(13) 0.0041(9) -0.0064(10) -0.0111(10)
C18 0.0416(14) 0.0354(13) 0.0476(14) 0.0120(11) -0.0079(11) -0.0165(11)
C22 0.0424(14) 0.0454(15) 0.0580(16) 0.0002(11) 0.0016(12) -0.0329(13)
C19 0.0407(15) 0.0408(15) 0.0618(17) 0.0143(12) 0.0003(13) -0.0099(13)
C20 0.0566(19) 0.0352(15) 0.080(2) 0.0111(13) 0.0143(16) -0.0214(15)
C21 0.064(2) 0.0437(16) 0.081(2) -0.0022(14) 0.0139(17) -0.0412(16)
C1 0.0362(14) 0.0562(17) 0.085(2) 0.0028(12) -0.0263(14) -0.0325(16)

loop_
_atom_type_symbol
_atom_type_description
_atom_type_scat_dispersion_real
_atom_type_scat_dispersion_imag
_atom_type_scat_source
C C 0.0033 0.0016 'International Tables Vol C Tables 4.2.6.8 and 6.1.1.4'
H H 0.0000 0.0000 'International Tables Vol C Tables 4.2.6.8 and 6.1.1.4'
N N 0.0061 0.0033 'International Tables Vol C Tables 4.2.6.8 and 6.1.1.4'
O O 0.0106 0.0060 'International Tables Vol C Tables 4.2.6.8 and 6.1.1.4'
S S 0.1246 0.1234 'International Tables Vol C Tables 4.2.6.8 and 6.1.1.4'

loop_
_geom_angle_atom_site_label_1
_geom_angle_atom_site_label_2
_geom_angle_atom_site_label_3
_geom_angle
O1 S1 O2 116.77(9)
O1 S1 N1 106.96(8)
O2 S1 N1 111.71(8)
O1 S1 C5 108.28(9)
O2 S1 C5 107.70(9)
N1 S1 C5 104.72(9)
C8 N1 S1 121.48(13)
C8 N2 C11 111.31(15)
C8 N2 H2 124.3
C11 N2 H2 124.3
C16 C9 C10 133.37(18)
C16 C9 C8 121.14(18)
C10 C9 C8 105.47(16)
N1 C8 N2 130.29(17)
N1 C8 C9 122.42(17)
N2 C8 C9 107.16(16)
C6 C5 C4 120.85(19)
C6 C5 S1 120.46(15)
C4 C5 S1 118.61(16)
C5 C6 C7 119.2(2)
C5 C6 H6 120.4
C7 C6 H6 120.4
C11 C10 C15 118.27(19)
C11 C10 C9 107.29(16)
C15 C10 C9 134.30(19)
C3 C4 C5 118.8(2)
C3 C4 H4 120.6
C5 C4 H4 120.6
C9 C16 C17 126.7(2)
C9 C16 H16 116.7
C17 C16 H16 116.7
C12 C11 C10 123.59(18)
C12 C11 N2 127.64(18)
C10 C11 N2 108.77(17)
C14 C15 C10 118.9(2)
C14 C15 H15 120.6
C10 C15 H15 120.6
C22 C17 C18 118.7(2)
C22 C17 C16 121.5(2)
C18 C17 C16 119.7(2)
C2 C3 C4 121.6(2)
C2 C3 H3 119.2
C4 C3 H3 119.2
C3 C2 C7 118.3(2)
C3 C2 C1 121.5(2)
C7 C2 C1 120.2(2)
C14 C13 C12 120.7(2)
C14 C13 H13 119.7
C12 C13 H13 119.7
C11 C12 C13 116.9(2)
C11 C12 H12 121.5
C13 C12 H12 121.5
C15 C14 C13 121.65(19)
C15 C14 H14 119.2
C13 C14 H14 119.2
C6 C7 C2 121.2(2)
C6 C7 H7 119.4
C2 C7 H7 119.4
C19 C18 C17 121.0(3)
C19 C18 H18 119.5
C17 C18 H18 119.5
C17 C22 C21 120.3(3)
C17 C22 H22 119.8
C21 C22 H22 119.8
C20 C19 C18 119.7(3)
C20 C19 H19 120.2
C18 C19 H19 120.2
C19 C20 C21 120.4(2)
C19 C20 H20 119.8
C21 C20 H20 119.8
C20 C21 C22 119.9(3)
C20 C21 H21 120.1
C22 C21 H21 120.1
C2 C1 H1A 109.5
C2 C1 H1B 109.5
H1A C1 H1B 109.5
C2 C1 H1C 109.5
H1A C1 H1C 109.5
H1B C1 H1C 109.5

loop_
_geom_bond_atom_site_label_1
_geom_bond_atom_site_label_2
_geom_bond_distance
S1 O1 1.4289(14)
S1 O2 1.4517(13)
S1 N1 1.6151(16)
S1 C5 1.761(2)
N1 C8 1.314(2)
N2 C8 1.349(2)
N2 C11 1.412(2)
N2 H2 0.88
C9 C16 1.346(3)
C9 C10 1.465(3)
C9 C8 1.492(3)
C5 C6 1.386(3)
C5 C4 1.388(3)
C6 C7 1.387(3)
C6 H6 0.95
C10 C11 1.397(3)
C10 C15 1.401(3)
C4 C3 1.388(3)
C4 H4 0.95
C16 C17 1.469(3)
C16 H16 0.95
C11 C12 1.375(3)
C15 C14 1.378(3)
C15 H15 0.95
C17 C22 1.388(3)
C17 C18 1.399(3)
C3 C2 1.387(3)
C3 H3 0.95
C2 C7 1.390(3)
C2 C1 1.501(3)
C13 C14 1.387(3)
C13 C12 1.398(3)
C13 H13 0.95
C12 H12 0.95
C14 H14 0.95
C7 H7 0.95
C18 C19 1.381(3)
C18 H18 0.95
C22 C21 1.391(3)
C22 H22 0.95
C19 C20 1.375(4)
C19 H19 0.95
C20 C21 1.385(4)
C20 H20 0.95
C21 H21 0.95
C1 H1A 0.98
C1 H1B 0.98
C1 H1C 0.98
